data_8104725
loop_
_publ_author_name
'Luelf, U. Joost'
'Reiss, Guido J.'
'Bokel, Ansgar'
'Urlacher, Vlada B.'

_publ_section_title
;
 Selective biocatalytic synthesis and crystal structure of
 (2R,6R)-hydroxyketaminium chloride, C13H17Cl2NO2
;
_journal_issue 4
_journal_name_full 'Zeitschrift f\"ur Kristallographie - New Crystal Structures'
_journal_page_first 827
_journal_page_last 829
_journal_paper_doi 10.1515/ncrs-2021-0055
_journal_volume 236
_journal_year 2021
_chemical_absolute_configuration ad
_chemical_formula_moiety 'C13 H17 Cl N O2, Cl'
_chemical_formula_sum 'C13 H17 Cl2 N O2'
_chemical_formula_weight 290.17
_space_group_crystal_system triclinic
_space_group_IT_number 1
_space_group_name_Hall 'P 1'
_space_group_name_H-M_alt 'P 1'
_atom_sites_solution_hydrogens mixed
_cell_angle_alpha 81.085(3)
_cell_angle_beta 77.487(4)
_cell_angle_gamma 73.335(4)
_cell_formula_units_Z 2
_cell_length_a 7.1486(3)
_cell_length_b 7.8265(3)
_cell_length_c 13.6579(5)
_cell_measurement_reflns_used 4458
_cell_measurement_temperature 290(1)
_cell_measurement_theta_max 25.4910
_cell_measurement_theta_min 3.5870
_cell_volume 711.13(5)
_computing_cell_refinement 'CrysAlisPro(Rigaku Oxford Diffraction, 2019)'
_computing_data_collection 'CrysAlisPro(Rigaku Oxford Diffraction, 2019)'
_computing_data_reduction 'CrysAlisPro(Rigaku Oxford Diffraction, 2019)'
_computing_molecular_graphics 'Diamond 4 (Crystal Impact, 2020)'
_computing_structure_refinement 'SHELXL-2018/3 (Sheldrick, 2018)'
_computing_structure_solution 'SHELXT 2018/2 (Sheldrick, 2018)'
_diffrn_ambient_temperature 290(1)
_diffrn_detector_area_resol_mean 16.2678
_diffrn_measured_fraction_theta_full 0.998
_diffrn_measured_fraction_theta_max 0.942
_diffrn_measurement_device_type 'Xcalibur, Eos'
_diffrn_measurement_method '\w scans'
_diffrn_radiation_type MoK\a
_diffrn_radiation_wavelength 0.71073
_diffrn_reflns_av_R_equivalents 0.0562
_diffrn_reflns_av_unetI/netI 0.0737
_diffrn_reflns_Laue_measured_fraction_full 0.998
_diffrn_reflns_Laue_measured_fraction_max 0.942
_diffrn_reflns_limit_h_max 10
_diffrn_reflns_limit_h_min -10
_diffrn_reflns_limit_k_max 11
_diffrn_reflns_limit_k_min -11
_diffrn_reflns_limit_l_max 19
_diffrn_reflns_limit_l_min -19
_diffrn_reflns_number 23627
_diffrn_reflns_point_group_measured_fraction_full 0.998
_diffrn_reflns_point_group_measured_fraction_max 0.919
_diffrn_reflns_theta_full 29.000
_diffrn_reflns_theta_max 30.814
_diffrn_reflns_theta_min 3.263
_diffrn_source 'Enhance (Mo) X-ray Source'
_exptl_absorpt_coefficient_mu 0.450
_exptl_absorpt_correction_T_max 1.000
_exptl_absorpt_correction_T_min 0.827
_exptl_absorpt_correction_type gaussian
_exptl_absorpt_process_details
;
CrysAlisPro 1.171.40.45a (Rigaku Oxford Diffraction, 2019)
Numerical absorption correction based on gaussian integration over
a multifaceted crystal model
Empirical absorption correction using spherical harmonics,
 implemented in SCALE3 ABSPACK scaling algorithm.
;
_exptl_crystal_colour colorless
_exptl_crystal_density_diffrn 1.355
_exptl_crystal_description needle
_exptl_crystal_F_000 304
_exptl_crystal_size_max 0.515
_exptl_crystal_size_mid 0.149
_exptl_crystal_size_min 0.039
_refine_diff_density_max 0.280
_refine_diff_density_min -0.294
_refine_diff_density_rms 0.050
_refine_ls_abs_structure_details
;
 Flack x determined using 1973 quotients [(I+)-(I-)]/[(I+)+(I-)]
 (Parsons, Flack and Wagner, Acta Cryst. B69 (2013) 249-259).
;
_refine_ls_abs_structure_Flack -0.02(3)
_refine_ls_extinction_coef .
_refine_ls_extinction_method none
_refine_ls_goodness_of_fit_ref 1.008
_refine_ls_hydrogen_treatment mixed
_refine_ls_matrix_type full
_refine_ls_number_parameters 335
_refine_ls_number_reflns 8214
_refine_ls_number_restraints 3
_refine_ls_restrained_S_all 1.008
_refine_ls_R_factor_all 0.0940
_refine_ls_R_factor_gt 0.0536
_refine_ls_shift/su_max 0.000
_refine_ls_shift/su_mean 0.000
_refine_ls_structure_factor_coef Fsqd
_refine_ls_weighting_details 'w=1/[\s^2^(Fo^2^)+(0.0100P)^2^+0.2754P] where P=(Fo^2^+2Fc^2^)/3'
_refine_ls_weighting_scheme calc
_refine_ls_wR_factor_gt 0.0739
_refine_ls_wR_factor_ref 0.0878
_reflns_Friedel_coverage 0.952
_reflns_Friedel_fraction_full 0.998
_reflns_Friedel_fraction_max 0.897
_reflns_number_gt 5570
_reflns_number_total 8214
_reflns_threshold_expression 'I > 2\s(I)'
_cod_data_source_file suppl_j_ncrs-2021-0055_suppl.cif
_cod_data_source_block exp_1460_luelf2_RT2_a
_cod_database_code 8104725
_shelx_space_group_comment
;
The symmetry employed for this shelxl refinement is uniquely defined
by the following loop, which should always be used as a source of
symmetry information in preference to the above space-group names.
They are only intended as comments.
;
_oxdiff_exptl_absorpt_empirical_full_min 0.813
_oxdiff_exptl_absorpt_empirical_full_max 1.185
_oxdiff_exptl_absorpt_empirical_details
;
Empirical correction (ABSPACK) includes:
Absorption correction using spherical harmonics
Frame scaling
;

loop_
_space_group_symop_operation_xyz
'x, y, z'

loop_
_atom_site_label
_atom_site_type_symbol
_atom_site_fract_x
_atom_site_fract_y
_atom_site_fract_z
_atom_site_U_iso_or_equiv
_atom_site_adp_type
_atom_site_occupancy
_atom_site_site_symmetry_order
_atom_site_calc_flag
_atom_site_refinement_flags_posn
_atom_site_refinement_flags_adp
_atom_site_refinement_flags_occupancy
_atom_site_disorder_assembly
_atom_site_disorder_group
Cl1 Cl 0.45305(17) 0.52741(15) 0.19624(10) 0.0536(3) Uani 1 1 d . . . . .
Cl2 Cl 0.38590(17) 0.73388(14) 0.41362(9) 0.0502(3) Uani 1 1 d . . . . .
Cl3 Cl 0.54115(16) 0.79443(17) 0.83816(10) 0.0527(3) Uani 1 1 d . . . . .
Cl4 Cl 0.65298(15) 1.10762(13) 0.60081(9) 0.0442(3) Uani 1 1 d . . . . .
O1 O 0.4597(5) 0.0086(5) 0.2198(3) 0.0531(10) Uani 1 1 d . . . . .
H1O H 0.418(9) -0.048(8) 0.278(5) 0.09(2) Uiso 1 1 d . . . . .
O2 O 0.4485(5) 0.2071(4) 0.3715(3) 0.0503(9) Uani 1 1 d . . . . .
O3 O 0.5377(6) 0.3198(5) 0.7969(3) 0.0589(11) Uani 1 1 d . . . . .
H3O H 0.578(7) 0.287(7) 0.744(4) 0.053(18) Uiso 1 1 d . . . . .
O4 O 0.5709(4) 0.5911(4) 0.6453(3) 0.0468(9) Uani 1 1 d . . . . .
N1 N 0.7089(5) 0.3655(4) 0.3989(3) 0.0379(9) Uani 1 1 d . . . . .
H11 H 0.606164 0.456825 0.386775 0.045 Uiso 1 1 calc R U . . .
H12 H 0.666131 0.298624 0.453246 0.045 Uiso 1 1 calc R U . . .
N2 N 0.3252(5) 0.9046(4) 0.6130(3) 0.0323(8) Uani 1 1 d . . . . .
H21 H 0.423604 0.934784 0.630354 0.039 Uiso 1 1 calc R U . . .
H22 H 0.376902 0.842764 0.559621 0.039 Uiso 1 1 calc R U . . .
C1 C 0.5951(6) 0.1825(5) 0.3067(3) 0.0344(10) Uani 1 1 d . . . . .
C2 C 0.7736(6) 0.2536(5) 0.3103(3) 0.0319(9) Uani 1 1 d . . . . .
C3 C 0.9361(6) 0.0830(5) 0.3364(3) 0.0378(10) Uani 1 1 d . . . . .
H3A H 1.055368 0.116487 0.338958 0.045 Uiso 1 1 calc R U . . .
H3B H 0.890821 0.027556 0.402485 0.045 Uiso 1 1 calc R U . . .
C4 C 0.9853(6) -0.0523(6) 0.2590(4) 0.0451(11) Uani 1 1 d . . . . .
H4A H 1.042621 -0.000753 0.194176 0.054 Uiso 1 1 calc R U . . .
H4B H 1.083658 -0.158538 0.279374 0.054 Uiso 1 1 calc R U . . .
C5 C 0.8035(7) -0.1054(6) 0.2481(4) 0.0505(13) Uani 1 1 d . . . . .
H5A H 0.759193 -0.174117 0.309727 0.061 Uiso 1 1 calc R U . . .
H5B H 0.839594 -0.181955 0.193792 0.061 Uiso 1 1 calc R U . . .
C6 C 0.6309(6) 0.0572(6) 0.2259(4) 0.0409(10) Uani 1 1 d . . . . .
H6A H 0.674664 0.119639 0.160722 0.049 Uiso 1 1 calc R U . . .
C7 C 0.8404(6) 0.3655(5) 0.2135(3) 0.0337(9) Uani 1 1 d . . . . .
C8 C 1.0412(7) 0.3481(6) 0.1752(3) 0.0447(11) Uani 1 1 d . . . . .
H8A H 1.134619 0.268565 0.209835 0.054 Uiso 1 1 calc R U . . .
C9 C 1.1064(7) 0.4451(7) 0.0874(4) 0.0530(13) Uani 1 1 d . . . . .
H9A H 1.241835 0.427834 0.063172 0.064 Uiso 1 1 calc R U . . .
C10 C 0.9733(9) 0.5658(7) 0.0361(4) 0.0603(14) Uani 1 1 d . . . . .
H10A H 1.017392 0.632335 -0.022382 0.072 Uiso 1 1 calc R U . . .
C11 C 0.7724(8) 0.5886(6) 0.0715(4) 0.0501(12) Uani 1 1 d . . . . .
H11A H 0.680624 0.670667 0.036937 0.060 Uiso 1 1 calc R U . . .
C12 C 0.7083(6) 0.4893(6) 0.1584(3) 0.0389(10) Uani 1 1 d . . . . .
C13 C 0.8622(7) 0.4391(6) 0.4229(4) 0.0482(12) Uani 1 1 d . . . . .
H13A H 0.969936 0.342196 0.441311 0.072 Uiso 1 1 calc R U . . .
H13B H 0.804504 0.511662 0.477938 0.072 Uiso 1 1 calc R U . . .
H13C H 0.911149 0.511022 0.364829 0.072 Uiso 1 1 calc R U . . .
C21 C 0.4192(6) 0.6108(5) 0.7063(3) 0.0343(10) Uani 1 1 d . . . . .
C22 C 0.2461(5) 0.7826(5) 0.6987(3) 0.0307(9) Uani 1 1 d . . . . .
C23 C 0.0877(6) 0.7155(5) 0.6653(3) 0.0352(10) Uani 1 1 d . . . . .
H23A H -0.028084 0.815040 0.658736 0.042 Uiso 1 1 calc R U . . .
H23B H 0.141021 0.670888 0.599721 0.042 Uiso 1 1 calc R U . . .
C24 C 0.0255(6) 0.5664(6) 0.7408(4) 0.0437(11) Uani 1 1 d . . . . .
H24A H -0.036057 0.612871 0.805249 0.052 Uiso 1 1 calc R U . . .
H24B H -0.071611 0.526324 0.716886 0.052 Uiso 1 1 calc R U . . .
C25 C 0.2044(7) 0.4081(6) 0.7543(4) 0.0500(12) Uani 1 1 d . . . . .
H25A H 0.162303 0.319156 0.805370 0.060 Uiso 1 1 calc R U . . .
H25B H 0.255905 0.353335 0.691548 0.060 Uiso 1 1 calc R U . . .
C27 C 0.1694(6) 0.8801(5) 0.7943(3) 0.0306(9) Uani 1 1 d . . . . .
C26 C 0.3676(6) 0.4632(5) 0.7849(4) 0.0433(11) Uani 1 1 d . . . . .
H26A H 0.314324 0.514211 0.849528 0.052 Uiso 1 1 calc R U . . .
C28 C -0.0342(6) 0.9715(5) 0.8182(3) 0.0382(10) Uani 1 1 d . . . . .
H28A H -0.119239 0.967991 0.776181 0.046 Uiso 1 1 calc R U . . .
C29 C -0.1098(6) 1.0649(6) 0.9012(4) 0.0455(11) Uani 1 1 d . . . . .
H29A H -0.244206 1.124012 0.914398 0.055 Uiso 1 1 calc R U . . .
C30 C 0.0120(7) 1.0718(6) 0.9650(4) 0.0488(12) Uani 1 1 d . . . . .
H30A H -0.039944 1.133877 1.021792 0.059 Uiso 1 1 calc R U . . .
C31 C 0.2115(7) 0.9861(6) 0.9442(3) 0.0448(11) Uani 1 1 d . . . . .
H31A H 0.295375 0.990535 0.986579 0.054 Uiso 1 1 calc R U . . .
C32 C 0.2858(6) 0.8937(5) 0.8600(3) 0.0356(10) Uani 1 1 d . . . . .
C33 C 0.1791(6) 1.0727(5) 0.5820(4) 0.0429(11) Uani 1 1 d . . . . .
H33A H 0.080622 1.042886 0.554803 0.064 Uiso 1 1 calc R U . . .
H33B H 0.246890 1.145151 0.531613 0.064 Uiso 1 1 calc R U . . .
H33C H 0.115920 1.138032 0.639500 0.064 Uiso 1 1 calc R U . . .

loop_
_atom_site_aniso_label
_atom_site_aniso_U_11
_atom_site_aniso_U_22
_atom_site_aniso_U_33
_atom_site_aniso_U_23
_atom_site_aniso_U_13
_atom_site_aniso_U_12
Cl1 0.0452(7) 0.0509(7) 0.0611(9) -0.0032(6) -0.0190(6) -0.0013(5)
Cl2 0.0599(8) 0.0417(6) 0.0426(7) -0.0079(5) -0.0094(6) -0.0012(5)
Cl3 0.0317(6) 0.0719(9) 0.0554(8) -0.0133(7) -0.0147(5) -0.0067(6)
Cl4 0.0412(6) 0.0439(6) 0.0461(7) 0.0010(5) -0.0082(5) -0.0113(5)
O1 0.046(2) 0.050(2) 0.072(3) -0.002(2) -0.0231(19) -0.0193(17)
O2 0.0394(18) 0.052(2) 0.056(2) -0.0058(17) 0.0044(16) -0.0149(16)
O3 0.065(3) 0.040(2) 0.058(3) 0.000(2) -0.018(2) 0.0101(17)
O4 0.0353(18) 0.048(2) 0.049(2) -0.0061(16) -0.0031(16) -0.0014(15)
N1 0.039(2) 0.0331(19) 0.037(2) -0.0020(16) -0.0064(16) -0.0031(15)
N2 0.0297(18) 0.0359(18) 0.031(2) 0.0004(15) -0.0062(15) -0.0095(14)
C1 0.032(2) 0.029(2) 0.037(2) 0.0034(18) -0.0048(19) -0.0047(17)
C2 0.032(2) 0.031(2) 0.030(2) -0.0031(17) -0.0061(17) -0.0053(17)
C3 0.038(2) 0.033(2) 0.038(3) -0.0021(19) -0.0076(19) -0.0027(18)
C4 0.039(2) 0.037(2) 0.052(3) -0.009(2) -0.007(2) 0.0016(19)
C5 0.049(3) 0.037(3) 0.063(4) -0.014(2) -0.007(2) -0.006(2)
C6 0.037(2) 0.041(2) 0.047(3) -0.002(2) -0.007(2) -0.0140(19)
C7 0.041(2) 0.033(2) 0.029(2) -0.0008(18) -0.0093(19) -0.0123(18)
C8 0.043(3) 0.054(3) 0.041(3) -0.003(2) -0.009(2) -0.019(2)
C9 0.053(3) 0.074(4) 0.040(3) -0.006(3) -0.001(2) -0.035(3)
C10 0.088(4) 0.066(3) 0.037(3) 0.002(3) -0.010(3) -0.041(3)
C11 0.075(4) 0.044(3) 0.035(3) 0.003(2) -0.020(3) -0.019(2)
C12 0.045(2) 0.039(2) 0.036(3) -0.003(2) -0.013(2) -0.013(2)
C13 0.056(3) 0.039(2) 0.051(3) -0.009(2) -0.017(2) -0.008(2)
C21 0.028(2) 0.037(2) 0.037(2) -0.0071(19) -0.0087(18) -0.0034(17)
C22 0.0266(19) 0.032(2) 0.031(2) 0.0001(17) -0.0039(16) -0.0060(16)
C23 0.033(2) 0.036(2) 0.037(3) -0.0039(19) -0.0091(19) -0.0069(18)
C24 0.041(2) 0.041(2) 0.051(3) -0.003(2) -0.005(2) -0.017(2)
C25 0.050(3) 0.035(2) 0.061(3) 0.004(2) -0.007(2) -0.014(2)
C27 0.033(2) 0.030(2) 0.027(2) 0.0006(17) -0.0056(17) -0.0074(17)
C26 0.044(3) 0.033(2) 0.044(3) -0.001(2) -0.006(2) 0.002(2)
C28 0.032(2) 0.041(2) 0.041(3) -0.002(2) -0.0098(19) -0.0078(19)
C29 0.035(2) 0.048(3) 0.046(3) -0.009(2) -0.001(2) -0.002(2)
C30 0.056(3) 0.048(3) 0.036(3) -0.011(2) 0.001(2) -0.007(2)
C31 0.050(3) 0.050(3) 0.039(3) -0.006(2) -0.012(2) -0.015(2)
C32 0.030(2) 0.038(2) 0.038(3) 0.000(2) -0.0075(19) -0.0092(18)
C33 0.042(2) 0.035(2) 0.049(3) 0.006(2) -0.014(2) -0.0071(19)

loop_
_atom_type_symbol
_atom_type_description
_atom_type_scat_dispersion_real
_atom_type_scat_dispersion_imag
_atom_type_scat_source
C C 0.0033 0.0016 'International Tables Vol C Tables 4.2.6.8 and 6.1.1.4'
H H 0.0000 0.0000 'International Tables Vol C Tables 4.2.6.8 and 6.1.1.4'
N N 0.0061 0.0033 'International Tables Vol C Tables 4.2.6.8 and 6.1.1.4'
O O 0.0106 0.0060 'International Tables Vol C Tables 4.2.6.8 and 6.1.1.4'
Cl Cl 0.1484 0.1585 'International Tables Vol C Tables 4.2.6.8 and 6.1.1.4'

loop_
_exptl_crystal_face_index_h
_exptl_crystal_face_index_k
_exptl_crystal_face_index_l
_exptl_crystal_face_perp_dist
0 1 0 0.1923
0 -1 0 0.2600
0 0 -1 0.0187
0 0 1 0.0200
-1 0 -2 0.0543
1 0 2 0.0346

loop_
_geom_angle_atom_site_label_1
_geom_angle_atom_site_label_2
_geom_angle_atom_site_label_3
_geom_angle
_geom_angle_site_symmetry_1
_geom_angle_site_symmetry_3
C13 N1 C2 116.3(3) . .
C33 N2 C22 116.3(3) . .
O2 C1 C6 122.8(4) . .
O2 C1 C2 121.5(4) . .
C6 C1 C2 115.1(3) . .
N1 C2 C7 110.3(3) . .
N1 C2 C1 106.0(3) . .
C7 C2 C1 114.0(3) . .
N1 C2 C3 108.4(3) . .
C7 C2 C3 113.6(3) . .
C1 C2 C3 104.1(3) . .
C4 C3 C2 111.8(3) . .
C5 C4 C3 112.1(4) . .
C4 C5 C6 112.9(4) . .
O1 C6 C1 113.0(4) . .
O1 C6 C5 112.9(4) . .
C1 C6 C5 106.9(4) . .
C8 C7 C12 115.8(4) . .
C8 C7 C2 120.8(4) . .
C12 C7 C2 123.4(4) . .
C9 C8 C7 122.2(4) . .
C10 C9 C8 120.3(5) . .
C9 C10 C11 119.6(5) . .
C10 C11 C12 119.8(5) . .
C11 C12 C7 122.2(4) . .
C11 C12 Cl1 116.2(4) . .
C7 C12 Cl1 121.6(3) . .
O4 C21 C26 123.8(4) . .
O4 C21 C22 121.0(4) . .
C26 C21 C22 114.5(3) . .
N2 C22 C27 109.8(3) . .
N2 C22 C23 108.5(3) . .
C27 C22 C23 114.0(3) . .
N2 C22 C21 105.5(3) . .
C27 C22 C21 115.1(3) . .
C23 C22 C21 103.3(3) . .
C24 C23 C22 111.8(3) . .
C25 C24 C23 110.9(4) . .
C26 C25 C24 112.3(4) . .
C32 C27 C28 115.2(4) . .
C32 C27 C22 125.1(3) . .
C28 C27 C22 119.6(4) . .
O3 C26 C25 113.9(4) . .
O3 C26 C21 111.6(4) . .
C25 C26 C21 107.2(4) . .
C29 C28 C27 122.1(4) . .
C28 C29 C30 120.3(4) . .
C29 C30 C31 119.6(4) . .
C32 C31 C30 119.5(4) . .
C31 C32 C27 123.3(4) . .
C31 C32 Cl3 116.1(3) . .
C27 C32 Cl3 120.5(3) . .

loop_
_geom_bond_atom_site_label_1
_geom_bond_atom_site_label_2
_geom_bond_distance
_geom_bond_site_symmetry_2
Cl1 C12 1.736(4) .
Cl3 C32 1.746(4) .
O1 C6 1.404(5) .
O2 C1 1.206(5) .
O3 C26 1.419(5) .
O4 C21 1.202(5) .
N1 C13 1.489(5) .
N1 C2 1.516(5) .
N2 C33 1.494(5) .
N2 C22 1.509(5) .
C1 C6 1.522(6) .
C1 C2 1.543(6) .
C2 C7 1.533(5) .
C2 C3 1.550(5) .
C3 C4 1.528(6) .
C4 C5 1.516(6) .
C5 C6 1.542(6) .
C7 C8 1.392(6) .
C7 C12 1.398(6) .
C8 C9 1.382(6) .
C9 C10 1.363(7) .
C10 C11 1.380(7) .
C11 C12 1.381(6) .
C21 C26 1.520(6) .
C21 C22 1.552(5) .
C22 C27 1.531(5) .
C22 C23 1.551(5) .
C23 C24 1.533(6) .
C24 C25 1.525(6) .
C25 C26 1.509(6) .
C27 C32 1.384(6) .
C27 C28 1.416(5) .
C28 C29 1.370(6) .
C29 C30 1.375(6) .
C30 C31 1.379(6) .
C31 C32 1.378(6) .

loop_
_geom_hbond_atom_site_label_D
_geom_hbond_atom_site_label_H
_geom_hbond_atom_site_label_A
_geom_hbond_distance_DH
_geom_hbond_distance_HA
_geom_hbond_distance_DA
_geom_hbond_angle_DHA
_geom_hbond_site_symmetry_A
_geom_hbond_publ_flag
O1 H1O Cl2 0.88(6) 2.34(6) 3.193(4) 163(5) 1_545 yes
O3 H3O Cl4 0.78(5) 2.45(5) 3.201(5) 162(5) 1_545 yes
N1 H11 Cl2 0.89 2.31 3.137(3) 153.9 . yes
N1 H12 Cl4 0.89 2.32 3.178(4) 162.7 1_545 yes
N2 H21 Cl4 0.89 2.34 3.151(3) 150.7 . yes
N2 H22 Cl2 0.89 2.27 3.110(4) 157.6 . yes

loop_
_geom_torsion_atom_site_label_1
_geom_torsion_atom_site_label_2
_geom_torsion_atom_site_label_3
_geom_torsion_atom_site_label_4
_geom_torsion
_geom_torsion_site_symmetry_1
_geom_torsion_site_symmetry_2
_geom_torsion_site_symmetry_3
_geom_torsion_site_symmetry_4
C13 N1 C2 C7 -60.4(4) . . . .
C13 N1 C2 C1 175.7(3) . . . .
C13 N1 C2 C3 64.5(4) . . . .
O2 C1 C2 N1 -5.8(5) . . . .
C6 C1 C2 N1 -176.9(3) . . . .
O2 C1 C2 C7 -127.3(4) . . . .
C6 C1 C2 C7 61.6(4) . . . .
O2 C1 C2 C3 108.4(4) . . . .
C6 C1 C2 C3 -62.7(4) . . . .
N1 C2 C3 C4 170.5(3) . . . .
C7 C2 C3 C4 -66.6(5) . . . .
C1 C2 C3 C4 58.0(4) . . . .
C2 C3 C4 C5 -56.7(5) . . . .
C3 C4 C5 C6 53.3(5) . . . .
O2 C1 C6 O1 14.2(6) . . . .
C2 C1 C6 O1 -174.8(3) . . . .
O2 C1 C6 C5 -110.6(5) . . . .
C2 C1 C6 C5 60.4(5) . . . .
C4 C5 C6 O1 -177.6(4) . . . .
C4 C5 C6 C1 -52.7(5) . . . .
N1 C2 C7 C8 101.2(4) . . . .
C1 C2 C7 C8 -139.7(4) . . . .
C3 C2 C7 C8 -20.6(5) . . . .
N1 C2 C7 C12 -78.9(5) . . . .
C1 C2 C7 C12 40.2(5) . . . .
C3 C2 C7 C12 159.3(4) . . . .
C12 C7 C8 C9 -0.9(6) . . . .
C2 C7 C8 C9 179.0(4) . . . .
C7 C8 C9 C10 1.5(7) . . . .
C8 C9 C10 C11 -1.1(8) . . . .
C9 C10 C11 C12 0.0(7) . . . .
C10 C11 C12 C7 0.6(7) . . . .
C10 C11 C12 Cl1 -179.7(4) . . . .
C8 C7 C12 C11 -0.2(6) . . . .
C2 C7 C12 C11 179.9(4) . . . .
C8 C7 C12 Cl1 -179.8(3) . . . .
C2 C7 C12 Cl1 0.3(6) . . . .
C33 N2 C22 C27 -62.1(4) . . . .
C33 N2 C22 C23 63.1(4) . . . .
C33 N2 C22 C21 173.3(3) . . . .
O4 C21 C22 N2 -5.8(5) . . . .
C26 C21 C22 N2 -176.5(3) . . . .
O4 C21 C22 C27 -127.0(4) . . . .
C26 C21 C22 C27 62.3(5) . . . .
O4 C21 C22 C23 108.1(4) . . . .
C26 C21 C22 C23 -62.7(4) . . . .
N2 C22 C23 C24 170.3(3) . . . .
C27 C22 C23 C24 -67.0(4) . . . .
C21 C22 C23 C24 58.6(4) . . . .
C22 C23 C24 C25 -58.1(5) . . . .
C23 C24 C25 C26 55.4(5) . . . .
N2 C22 C27 C32 -83.4(5) . . . .
C23 C22 C27 C32 154.6(4) . . . .
C21 C22 C27 C32 35.5(6) . . . .
N2 C22 C27 C28 93.9(4) . . . .
C23 C22 C27 C28 -28.1(5) . . . .
C21 C22 C27 C28 -147.2(4) . . . .
C24 C25 C26 O3 -179.2(4) . . . .
C24 C25 C26 C21 -55.3(5) . . . .
O4 C21 C26 O3 16.9(6) . . . .
C22 C21 C26 O3 -172.7(4) . . . .
O4 C21 C26 C25 -108.5(5) . . . .
C22 C21 C26 C25 62.0(5) . . . .
C32 C27 C28 C29 -0.7(6) . . . .
C22 C27 C28 C29 -178.2(4) . . . .
C27 C28 C29 C30 -0.4(7) . . . .
C28 C29 C30 C31 0.9(7) . . . .
C29 C30 C31 C32 -0.4(7) . . . .
C30 C31 C32 C27 -0.7(7) . . . .
C30 C31 C32 Cl3 178.4(4) . . . .
C28 C27 C32 C31 1.2(6) . . . .
C22 C27 C32 C31 178.5(4) . . . .
C28 C27 C32 Cl3 -177.9(3) . . . .
C22 C27 C32 Cl3 -0.5(6) . . . .

loop_
_exptl_oxdiff_crystal_face_indexfrac_h
_exptl_oxdiff_crystal_face_indexfrac_k
_exptl_oxdiff_crystal_face_indexfrac_l
_exptl_oxdiff_crystal_face_x
_exptl_oxdiff_crystal_face_y
_exptl_oxdiff_crystal_face_z
0.0005 1.0013 0.0005 -0.0241 0.0198 0.0899
-0.0005 -1.0013 -0.0005 0.0241 -0.0198 -0.0899
-0.0001 0.0001 -1.0007 -0.0431 0.0292 -0.0124
0.0001 -0.0001 1.0007 0.0431 -0.0292 0.0124
-1.0003 0.0011 -2.0018 -0.1322 -0.0292 0.0115
1.0003 -0.0011 2.0018 0.1322 0.0292 -0.0115
